data_7014974
loop_
_publ_author_name
'Chen, Gui'
'Man, Wai-Lun'
'Yiu, Shek-Man'
'Wong, Tsz-Wing'
'Szeto, Lap'
'Wong, Wing-Tak'
'Lau, Tai-Chu'

_publ_section_title
;
 Binuclear (salen)osmium phosphinidine and phosphiniminato complexes.
;
_journal_issue 9
_journal_name_full 'Dalton transactions (Cambridge, England : 2003)'
_journal_page_first 1938
_journal_page_last 1944
_journal_paper_doi 10.1039/c0dt01367f
_journal_volume 40
_journal_year 2011
_chemical_formula_sum 'C73 H75.5 F12 N8.5 O6 Os2 P4'
_chemical_formula_weight 1900.20
_chemical_name_systematic
;
?
;
_space_group_IT_number 14
_symmetry_cell_setting monoclinic
_symmetry_space_group_name_Hall '-P 2ybc'
_symmetry_space_group_name_H-M 'P 1 21/c 1'
_atom_sites_solution_hydrogens geom
_atom_sites_solution_primary direct
_atom_sites_solution_secondary difmap
_audit_creation_method SHELXL-97
_cell_angle_alpha 90.00
_cell_angle_beta 105.477(2)
_cell_angle_gamma 90.00
_cell_formula_units_Z 4
_cell_length_a 19.3433(4)
_cell_length_b 16.2405(3)
_cell_length_c 25.7370(5)
_cell_measurement_reflns_used 26377
_cell_measurement_temperature 293(2)
_cell_measurement_theta_max 28.0521
_cell_measurement_theta_min 3.4130
_cell_volume 7792.0(3)
_computing_cell_refinement 'CrysAlis RED, Oxford Diffraction Ltd'
_computing_data_collection 'CrysAlis RED, Oxford Diffraction Ltd'
_computing_data_reduction 'CrysAlis RED, Oxford Diffraction Ltd'
_computing_molecular_graphics Ortep-3
_computing_publication_material Wingx
_computing_structure_refinement 'SHELXL-97 (Sheldrick, 1997)'
_computing_structure_solution 'SHELXS-97 (Sheldrick, 1990)'
_diffrn_ambient_temperature 293(2)
_diffrn_detector_area_resol_mean 16.1270
_diffrn_measured_fraction_theta_full 0.997
_diffrn_measured_fraction_theta_max 0.997
_diffrn_measurement_device_type 'Xcalibur, Sapphire3, Gemini ultra'
_diffrn_measurement_method '\w scans'
_diffrn_radiation_monochromator graphite
_diffrn_radiation_source 'Enhance (Mo) X-ray Source'
_diffrn_radiation_type MoK\a
_diffrn_radiation_wavelength 0.71073
_diffrn_reflns_av_R_equivalents 0.0679
_diffrn_reflns_av_sigmaI/netI 0.0712
_diffrn_reflns_limit_h_max 23
_diffrn_reflns_limit_h_min -23
_diffrn_reflns_limit_k_max 19
_diffrn_reflns_limit_k_min -19
_diffrn_reflns_limit_l_max 30
_diffrn_reflns_limit_l_min -30
_diffrn_reflns_number 85318
_diffrn_reflns_theta_full 25.00
_diffrn_reflns_theta_max 25.00
_diffrn_reflns_theta_min 3.41
_exptl_absorpt_coefficient_mu 3.424
_exptl_absorpt_correction_T_max 1.00000
_exptl_absorpt_correction_T_min 0.69518
_exptl_absorpt_correction_type multi-scan
_exptl_absorpt_process_details 'CrysAlis RED, Oxford Diffraction Ltd'
_exptl_crystal_colour 'dark green'
_exptl_crystal_density_diffrn 1.620
_exptl_crystal_density_method 'not measured'
_exptl_crystal_description needle
_exptl_crystal_F_000 3764
_exptl_crystal_size_max 0.49
_exptl_crystal_size_mid 0.09
_exptl_crystal_size_min 0.08
_refine_diff_density_max 1.129
_refine_diff_density_min -0.931
_refine_diff_density_rms 0.085
_refine_ls_extinction_method none
_refine_ls_goodness_of_fit_ref 0.970
_refine_ls_hydrogen_treatment constr
_refine_ls_matrix_type full
_refine_ls_number_parameters 965
_refine_ls_number_reflns 13665
_refine_ls_number_restraints 157
_refine_ls_restrained_S_all 1.001
_refine_ls_R_factor_all 0.0723
_refine_ls_R_factor_gt 0.0353
_refine_ls_shift/su_max 0.001
_refine_ls_shift/su_mean 0.000
_refine_ls_structure_factor_coef Fsqd
_refine_ls_weighting_details 'calc w=1/[\s^2^(Fo^2^)+(0.0290P)^2^+0.0000P] where P=(Fo^2^+2Fc^2^)/3'
_refine_ls_weighting_scheme calc
_refine_ls_wR_factor_gt 0.0648
_refine_ls_wR_factor_ref 0.0696
_reflns_number_gt 8641
_reflns_number_total 13665
_reflns_threshold_expression >2sigma(I)
_cod_data_source_file C0DT01367F.TXT
_cod_data_source_block 5
_cod_original_sg_symbol_H-M P2(1)/c
_cod_original_formula_sum 'C73 H75.50 F12 N8.50 O6 Os2 P4'
_cod_database_code 7014974

loop_
_symmetry_equiv_pos_as_xyz
'x, y, z'
'-x, y+1/2, -z+1/2'
'-x, -y, -z'
'x, -y-1/2, z-1/2'

loop_
_atom_site_label
_atom_site_type_symbol
_atom_site_fract_x
_atom_site_fract_y
_atom_site_fract_z
_atom_site_U_iso_or_equiv
_atom_site_adp_type
_atom_site_occupancy
_atom_site_symmetry_multiplicity
_atom_site_calc_flag
_atom_site_refinement_flags
_atom_site_disorder_assembly
_atom_site_disorder_group
Os1 Os 0.107572(12) 1.014475(12) 0.354846(9) 0.03923(7) Uani 1 1 d . . .
Os2 Os 0.328042(13) 0.594631(13) 0.466179(10) 0.04772(8) Uani 1 1 d . A .
P1 P 0.27434(8) 0.95221(8) 0.40802(6) 0.0377(4) Uani 1 1 d . . .
P2 P 0.21649(8) 0.67622(8) 0.35635(6) 0.0390(4) Uani 1 1 d . A .
P3 P 0.20034(13) 0.24061(12) 0.08941(9) 0.0817(6) Uani 1 1 d D . .
P4 P 0.4309(2) 0.4941(3) 0.26996(14) 0.1468(12) Uani 1 1 d D . .
F1 F 0.1794(3) 0.2180(3) 0.1424(2) 0.175(3) Uani 1 1 d D . .
F2 F 0.2737(3) 0.2674(4) 0.1249(2) 0.181(3) Uani 1 1 d D . .
F3 F 0.1737(4) 0.3275(3) 0.0962(2) 0.200(3) Uani 1 1 d D . .
F4 F 0.1253(4) 0.2205(6) 0.0532(3) 0.255(4) Uani 1 1 d D . .
F5 F 0.2261(6) 0.1566(3) 0.0851(3) 0.297(6) Uani 1 1 d D . .
F6 F 0.2183(3) 0.2694(4) 0.0373(2) 0.168(2) Uani 1 1 d D . .
F7 F 0.3959(4) 0.4143(5) 0.2867(3) 0.230(4) Uani 1 1 d D . .
F8 F 0.4948(4) 0.4810(5) 0.3208(4) 0.238(4) Uani 1 1 d D . .
F9 F 0.3987(5) 0.5478(7) 0.3053(3) 0.335(7) Uani 1 1 d D . .
F10 F 0.3584(5) 0.5129(5) 0.2254(3) 0.266(5) Uani 1 1 d D . .
F11 F 0.4510(6) 0.4379(5) 0.2297(4) 0.336(7) Uani 1 1 d D . .
F12 F 0.4702(7) 0.5611(5) 0.2490(4) 0.316(6) Uani 1 1 d D . .
O1 O 0.11294(19) 0.92754(19) 0.41095(14) 0.0436(9) Uani 1 1 d . . .
O2 O 0.11470(19) 0.92821(19) 0.30089(14) 0.0460(10) Uani 1 1 d . . .
O3 O 0.3792(2) 0.7011(2) 0.46441(16) 0.0552(11) Uani 1 1 d . . .
O4 O 0.2502(2) 0.6560(2) 0.48809(15) 0.0523(10) Uani 1 1 d . . .
O5 O 0.0047(2) 1.0124(2) 0.33249(15) 0.0541(10) Uani 1 1 d . . .
O6 O 0.3782(2) 0.5762(2) 0.53953(16) 0.0724(13) Uani 1 1 d . . .
N1 N 0.1033(2) 1.1071(2) 0.40514(18) 0.0410(11) Uani 1 1 d . . .
N2 N 0.1062(2) 1.1065(2) 0.30305(18) 0.0452(12) Uani 1 1 d . . .
N3 N 0.4001(3) 0.5285(3) 0.4427(2) 0.0540(13) Uani 1 1 d D . .
N4 N 0.2798(3) 0.4853(3) 0.46654(19) 0.0515(13) Uani 1 1 d D . .
N5 N 0.2172(2) 1.0185(2) 0.37640(17) 0.0427(11) Uani 1 1 d . . .
H5 H 0.2354 1.0626 0.3670 0.051 Uiso 1 1 calc R . .
N6 N 0.2749(2) 0.6109(2) 0.38618(16) 0.0437(12) Uani 1 1 d . . .
H6 H 0.2864 0.5758 0.3649 0.052 Uiso 1 1 calc R A .
C1 C 0.1014(3) 0.9420(3) 0.4586(2) 0.0405(13) Uani 1 1 d . . .
C2 C 0.0953(3) 0.8732(3) 0.4895(2) 0.0529(16) Uani 1 1 d . . .
H2 H 0.0982 0.8209 0.4754 0.063 Uiso 1 1 calc R . .
C3 C 0.0851(3) 0.8804(4) 0.5399(2) 0.0595(17) Uani 1 1 d . . .
H3 H 0.0810 0.8334 0.5595 0.071 Uiso 1 1 calc R . .
C4 C 0.0808(3) 0.9576(4) 0.5619(2) 0.0587(17) Uani 1 1 d . . .
H4 H 0.0733 0.9628 0.5959 0.070 Uiso 1 1 calc R . .
C5 C 0.0877(3) 1.0247(3) 0.5331(2) 0.0494(15) Uani 1 1 d . . .
H5A H 0.0862 1.0762 0.5487 0.059 Uiso 1 1 calc R . .
C6 C 0.0971(3) 1.0214(3) 0.4813(2) 0.0401(13) Uani 1 1 d . . .
C7 C 0.1002(3) 1.0968(3) 0.4544(2) 0.0457(14) Uani 1 1 d . . .
H7 H 0.1000 1.1445 0.4744 0.055 Uiso 1 1 calc R . .
C8 C 0.1088(4) 1.1889(3) 0.3813(3) 0.0595(18) Uani 1 1 d . . .
H8 H 0.1601 1.2005 0.3879 0.071 Uiso 1 1 calc R . .
C9 C 0.0772(4) 1.2604(3) 0.4057(3) 0.0645(19) Uani 1 1 d . . .
H9A H 0.0275 1.2486 0.4041 0.077 Uiso 1 1 calc R . .
H9B H 0.1033 1.2668 0.4433 0.077 Uiso 1 1 calc R . .
C10 C 0.0814(5) 1.3396(4) 0.3755(3) 0.094(3) Uani 1 1 d . . .
H10A H 0.0543 1.3818 0.3882 0.113 Uiso 1 1 calc R . .
H10B H 0.1310 1.3574 0.3841 0.113 Uiso 1 1 calc R . .
C11 C 0.0539(4) 1.3326(4) 0.3164(3) 0.090(2) Uani 1 1 d . . .
H11A H 0.0643 1.3834 0.3001 0.108 Uiso 1 1 calc R . .
H11B H 0.0021 1.3265 0.3073 0.108 Uiso 1 1 calc R . .
C12 C 0.0850(4) 1.2614(3) 0.2923(2) 0.0646(18) Uani 1 1 d . . .
H12A H 0.0597 1.2558 0.2545 0.078 Uiso 1 1 calc R . .
H12B H 0.1351 1.2724 0.2947 0.078 Uiso 1 1 calc R . .
C13 C 0.0790(3) 1.1829(3) 0.3212(2) 0.0556(17) Uani 1 1 d . . .
H13 H 0.0274 1.1739 0.3153 0.067 Uiso 1 1 calc R . .
C14 C 0.1233(3) 1.0991(3) 0.2592(2) 0.0529(16) Uani 1 1 d . . .
H14 H 0.1215 1.1464 0.2386 0.064 Uiso 1 1 calc R . .
C15 C 0.1450(3) 1.0245(4) 0.2385(2) 0.0555(16) Uani 1 1 d . . .
C16 C 0.1726(5) 1.0314(4) 0.1941(3) 0.095(3) Uani 1 1 d . . .
H16 H 0.1777 1.0837 0.1809 0.114 Uiso 1 1 calc R . .
C17 C 0.1923(6) 0.9656(6) 0.1691(3) 0.130(4) Uani 1 1 d U . .
H17 H 0.2107 0.9724 0.1395 0.156 Uiso 1 1 calc R . .
C18 C 0.1844(6) 0.8880(5) 0.1888(3) 0.118(3) Uani 1 1 d . . .
H18 H 0.1979 0.8420 0.1723 0.142 Uiso 1 1 calc R . .
C19 C 0.1572(4) 0.8781(4) 0.2319(3) 0.081(2) Uani 1 1 d . . .
H19 H 0.1518 0.8250 0.2439 0.097 Uiso 1 1 calc R . .
C20 C 0.1371(3) 0.9443(3) 0.2587(2) 0.0517(16) Uani 1 1 d . . .
C21 C 0.4349(3) 0.7092(4) 0.4457(2) 0.0528(16) Uani 1 1 d . A .
C22 C 0.4607(4) 0.7896(4) 0.4432(3) 0.072(2) Uani 1 1 d . . .
H22 H 0.4376 0.8336 0.4545 0.087 Uiso 1 1 calc R . .
C23 C 0.5193(5) 0.8041(5) 0.4244(3) 0.094(3) Uani 1 1 d . . .
H23 H 0.5345 0.8581 0.4227 0.112 Uiso 1 1 calc R . .
C24 C 0.5567(5) 0.7415(6) 0.4080(3) 0.101(3) Uani 1 1 d . . .
H24 H 0.5974 0.7520 0.3964 0.121 Uiso 1 1 calc R . .
C25 C 0.5313(4) 0.6632(5) 0.4094(3) 0.082(2) Uani 1 1 d . A .
H25 H 0.5551 0.6206 0.3973 0.099 Uiso 1 1 calc R . .
C26 C 0.4718(3) 0.6434(4) 0.4279(2) 0.0558(16) Uani 1 1 d . . .
C27 C 0.4534(4) 0.5577(4) 0.4285(2) 0.0561(17) Uani 1 1 d . A .
H27 H 0.4830 0.5202 0.4176 0.067 Uiso 1 1 calc R . .
C28A C 0.3870(5) 0.4360(6) 0.4556(5) 0.037(3) Uiso 0.50 1 d PD A 1
H28A H 0.4045 0.4262 0.4945 0.044 Uiso 0.50 1 calc PR A 1
C29A C 0.4226(7) 0.3756(7) 0.4252(5) 0.041(4) Uiso 0.50 1 d PD A 1
H29A H 0.4070 0.3881 0.3870 0.050 Uiso 0.50 1 calc PR A 1
H29B H 0.4742 0.3834 0.4370 0.050 Uiso 0.50 1 calc PR A 1
C30A C 0.4060(7) 0.2877(7) 0.4335(6) 0.052(3) Uiso 0.50 1 d PD A 1
H30A H 0.4270 0.2726 0.4708 0.062 Uiso 0.50 1 calc PR A 1
H30B H 0.4269 0.2529 0.4111 0.062 Uiso 0.50 1 calc PR A 1
C31A C 0.3255(7) 0.2740(8) 0.4192(6) 0.072(5) Uiso 0.50 1 d PD A 1
H31A H 0.3153 0.2169 0.4253 0.086 Uiso 0.50 1 calc PR A 1
H31B H 0.3045 0.2866 0.3814 0.086 Uiso 0.50 1 calc PR A 1
C32A C 0.2925(11) 0.3309(8) 0.4549(8) 0.063(6) Uiso 0.50 1 d PD A 1
H32A H 0.3161 0.3227 0.4928 0.075 Uiso 0.50 1 calc PR A 1
H32B H 0.2416 0.3199 0.4488 0.075 Uiso 0.50 1 calc PR A 1
C33A C 0.3052(6) 0.4208(6) 0.4369(6) 0.049(4) Uiso 0.50 1 d PD A 1
H33A H 0.2865 0.4280 0.3979 0.059 Uiso 0.50 1 calc PR A 1
C28B C 0.3824(7) 0.4449(8) 0.4270(7) 0.067(4) Uiso 0.50 1 d PD A 2
H28B H 0.3497 0.4502 0.3908 0.081 Uiso 0.50 1 calc PR A 2
C29B C 0.4409(8) 0.3886(7) 0.4183(7) 0.061(5) Uiso 0.50 1 d PD A 2
H29C H 0.4813 0.3880 0.4502 0.073 Uiso 0.50 1 calc PR A 2
H29D H 0.4576 0.4079 0.3881 0.073 Uiso 0.50 1 calc PR A 2
C30B C 0.4091(8) 0.3011(8) 0.4067(7) 0.087(5) Uiso 0.50 1 d PD A 2
H30C H 0.3826 0.2987 0.3690 0.104 Uiso 0.50 1 calc PR A 2
H30D H 0.4487 0.2626 0.4118 0.104 Uiso 0.50 1 calc PR A 2
C31B C 0.3599(10) 0.2709(9) 0.4399(7) 0.079(5) Uiso 0.50 1 d PD A 2
H31C H 0.3885 0.2578 0.4760 0.095 Uiso 0.50 1 calc PR A 2
H31D H 0.3363 0.2207 0.4239 0.095 Uiso 0.50 1 calc PR A 2
C32B C 0.3026(11) 0.3346(9) 0.4434(9) 0.081(8) Uiso 0.50 1 d PD A 2
H32C H 0.2679 0.3390 0.4085 0.097 Uiso 0.50 1 calc PR A 2
H32D H 0.2774 0.3154 0.4691 0.097 Uiso 0.50 1 calc PR A 2
C33B C 0.3339(9) 0.4196(7) 0.4607(6) 0.062(4) Uiso 0.50 1 d PD A 2
H33B H 0.3655 0.4120 0.4971 0.074 Uiso 0.50 1 calc PR A 2
C34 C 0.2243(4) 0.4729(4) 0.4828(2) 0.0619(18) Uani 1 1 d . A .
H34 H 0.2084 0.4188 0.4826 0.074 Uiso 1 1 calc R . .
C35 C 0.1838(4) 0.5348(4) 0.5016(3) 0.0616(18) Uani 1 1 d . . .
C36 C 0.1237(4) 0.5067(5) 0.5181(3) 0.088(2) Uani 1 1 d . A .
H36 H 0.1138 0.4506 0.5162 0.106 Uiso 1 1 calc R . .
C37 C 0.0804(5) 0.5569(6) 0.5362(4) 0.108(3) Uani 1 1 d . . .
H37 H 0.0400 0.5369 0.5451 0.130 Uiso 1 1 calc R A .
C38 C 0.0981(5) 0.6401(6) 0.5414(4) 0.107(3) Uani 1 1 d . A .
H38 H 0.0705 0.6755 0.5559 0.129 Uiso 1 1 calc R . .
C39 C 0.1548(4) 0.6713(4) 0.5257(3) 0.080(2) Uani 1 1 d . . .
H39 H 0.1645 0.7274 0.5289 0.096 Uiso 1 1 calc R A .
C40 C 0.1991(3) 0.6191(4) 0.5046(2) 0.0548(16) Uani 1 1 d . A .
C41 C 0.3577(3) 0.9745(3) 0.3947(2) 0.0456(14) Uani 1 1 d . . .
C42 C 0.4105(4) 1.0195(4) 0.4307(3) 0.0663(18) Uani 1 1 d . . .
H42 H 0.4051 1.0321 0.4647 0.080 Uiso 1 1 calc R . .
C43 C 0.4706(4) 1.0456(5) 0.4164(4) 0.093(3) Uani 1 1 d . . .
H43 H 0.5049 1.0774 0.4402 0.112 Uiso 1 1 calc R . .
C44 C 0.4799(5) 1.0255(5) 0.3684(4) 0.096(3) Uani 1 1 d . . .
H44 H 0.5209 1.0427 0.3591 0.115 Uiso 1 1 calc R . .
C45 C 0.4289(5) 0.9792(5) 0.3325(4) 0.095(3) Uani 1 1 d . . .
H45 H 0.4361 0.9643 0.2994 0.114 Uiso 1 1 calc R . .
C46 C 0.3683(4) 0.9554(4) 0.3454(3) 0.0700(19) Uani 1 1 d . . .
H46 H 0.3335 0.9257 0.3205 0.084 Uiso 1 1 calc R . .
C47 C 0.2853(3) 0.9487(3) 0.4785(2) 0.0391(13) Uani 1 1 d . . .
C48 C 0.3029(3) 0.8772(3) 0.5082(2) 0.0510(15) Uani 1 1 d . . .
H48 H 0.3049 0.8276 0.4906 0.061 Uiso 1 1 calc R . .
C49 C 0.3174(4) 0.8785(4) 0.5635(3) 0.0673(19) Uani 1 1 d . . .
H49 H 0.3294 0.8300 0.5830 0.081 Uiso 1 1 calc R . .
C50 C 0.3143(4) 0.9512(5) 0.5900(3) 0.0704(19) Uani 1 1 d . . .
H50 H 0.3250 0.9521 0.6274 0.084 Uiso 1 1 calc R . .
C51 C 0.2952(3) 1.0224(4) 0.5612(3) 0.0680(19) Uani 1 1 d . . .
H51 H 0.2919 1.0714 0.5790 0.082 Uiso 1 1 calc R . .
C52 C 0.2812(3) 1.0215(3) 0.5061(2) 0.0529(16) Uani 1 1 d . . .
H52 H 0.2686 1.0702 0.4869 0.064 Uiso 1 1 calc R . .
C53 C 0.1300(3) 0.6638(3) 0.3666(2) 0.0404(14) Uani 1 1 d . . .
C54 C 0.1035(3) 0.5850(4) 0.3666(3) 0.0600(18) Uani 1 1 d . A .
H54 H 0.1317 0.5403 0.3625 0.072 Uiso 1 1 calc R . .
C55 C 0.0361(4) 0.5718(4) 0.3727(3) 0.076(2) Uani 1 1 d . . .
H55 H 0.0187 0.5184 0.3725 0.091 Uiso 1 1 calc R A .
C56 C -0.0053(4) 0.6368(4) 0.3791(3) 0.074(2) Uani 1 1 d . A .
H56 H -0.0508 0.6279 0.3838 0.089 Uiso 1 1 calc R . .
C57 C 0.0201(4) 0.7146(4) 0.3785(3) 0.0641(18) Uani 1 1 d . . .
H57 H -0.0084 0.7590 0.3825 0.077 Uiso 1 1 calc R A .
C58 C 0.0872(3) 0.7286(3) 0.3722(2) 0.0542(16) Uani 1 1 d . A .
H58 H 0.1038 0.7823 0.3717 0.065 Uiso 1 1 calc R . .
C59 C 0.2089(3) 0.6704(3) 0.2859(2) 0.0417(14) Uani 1 1 d . . .
C60 C 0.2687(4) 0.6827(4) 0.2683(3) 0.072(2) Uani 1 1 d . A .
H60 H 0.3120 0.6963 0.2927 0.086 Uiso 1 1 calc R . .
C61 C 0.2645(4) 0.6748(5) 0.2139(3) 0.090(2) Uani 1 1 d . . .
H61 H 0.3052 0.6834 0.2018 0.109 Uiso 1 1 calc R A .
C62 C 0.2015(4) 0.6548(4) 0.1783(3) 0.078(2) Uani 1 1 d . A .
H62 H 0.1990 0.6496 0.1419 0.094 Uiso 1 1 calc R . .
C63 C 0.1430(4) 0.6424(4) 0.1954(3) 0.0676(19) Uani 1 1 d . . .
H63 H 0.1001 0.6282 0.1707 0.081 Uiso 1 1 calc R A .
C64 C 0.1452(3) 0.6504(3) 0.2489(2) 0.0537(16) Uani 1 1 d . A .
H64 H 0.1038 0.6423 0.2601 0.064 Uiso 1 1 calc R . .
C65 C 0.2527(3) 0.8492(3) 0.3860(2) 0.0386(13) Uani 1 1 d . A .
C66 C 0.2414(3) 0.7785(3) 0.3761(2) 0.0393(14) Uani 1 1 d . . .
C67 C -0.0310(3) 0.9361(4) 0.3247(3) 0.076(2) Uani 1 1 d . . .
H67A H -0.0125 0.9029 0.3006 0.114 Uiso 1 1 calc R . .
H67B H -0.0814 0.9449 0.3095 0.114 Uiso 1 1 calc R . .
H67C H -0.0234 0.9084 0.3587 0.114 Uiso 1 1 calc R . .
C68 C 0.3827(4) 0.6400(4) 0.5784(3) 0.102(3) Uani 1 1 d . . .
H68A H 0.4074 0.6865 0.5688 0.152 Uiso 1 1 calc R . .
H68B H 0.4086 0.6202 0.6134 0.152 Uiso 1 1 calc R . .
H68C H 0.3353 0.6561 0.5792 0.152 Uiso 1 1 calc R . .
N1S N 0.2125(4) 0.4485(4) 0.3060(3) 0.108(2) Uani 1 1 d U . .
N2S N 0.2838(5) 0.1549(6) 0.3125(4) 0.134(3) Uani 1 1 d U . .
N3S N 0.5553(11) 0.2250(11) 0.3265(8) 0.152(7) Uani 0.50 1 d PDU . .
C1S C 0.2346(6) 0.3862(7) 0.2217(4) 0.186(5) Uani 1 1 d U . .
H1S1 H 0.2038 0.3394 0.2108 0.280 Uiso 1 1 calc R . .
H1S2 H 0.2837 0.3692 0.2287 0.280 Uiso 1 1 calc R . .
H1S3 H 0.2243 0.4266 0.1934 0.280 Uiso 1 1 calc R . .
C2S C 0.2222(5) 0.4220(5) 0.2708(4) 0.100(3) Uani 1 1 d U . .
C3S C 0.3646(7) 0.1768(9) 0.2518(5) 0.219(6) Uani 1 1 d U . .
H3S1 H 0.4117 0.1913 0.2734 0.329 Uiso 1 1 calc R . .
H3S2 H 0.3463 0.2203 0.2266 0.329 Uiso 1 1 calc R . .
H3S3 H 0.3673 0.1269 0.2325 0.329 Uiso 1 1 calc R . .
C4S C 0.3175(7) 0.1648(8) 0.2862(5) 0.138(4) Uani 1 1 d U . .
C5S C 0.5325(12) 0.2659(12) 0.2318(9) 0.154(7) Uani 0.50 1 d PDU . .
H5S1 H 0.5439 0.2193 0.2126 0.231 Uiso 0.50 1 calc PR . .
H5S2 H 0.5572 0.3136 0.2239 0.231 Uiso 0.50 1 calc PR . .
H5S3 H 0.4817 0.2755 0.2208 0.231 Uiso 0.50 1 calc PR . .
C6S C 0.5537(13) 0.2503(14) 0.2862(10) 0.139(7) Uani 0.50 1 d PDU . .

loop_
_atom_site_aniso_label
_atom_site_aniso_U_11
_atom_site_aniso_U_22
_atom_site_aniso_U_33
_atom_site_aniso_U_23
_atom_site_aniso_U_13
_atom_site_aniso_U_12
Os1 0.04423(15) 0.03439(12) 0.03538(13) 0.00329(10) 0.00423(10) 0.00532(11)
Os2 0.04649(16) 0.04184(14) 0.04682(16) -0.00241(11) -0.00151(12) 0.01219(12)
P1 0.0391(9) 0.0339(8) 0.0376(9) -0.0001(6) 0.0060(7) 0.0021(6)
P2 0.0419(9) 0.0325(8) 0.0380(9) -0.0047(6) 0.0025(7) 0.0061(7)
P3 0.1023(18) 0.0593(13) 0.0800(16) 0.0090(10) 0.0181(14) -0.0149(12)
P4 0.160(3) 0.199(4) 0.093(2) 0.026(2) 0.053(2) 0.006(3)
F1 0.235(7) 0.171(5) 0.128(5) 0.050(4) 0.062(5) -0.058(5)
F2 0.108(5) 0.278(8) 0.144(5) -0.016(5) 0.011(4) -0.037(5)
F3 0.306(9) 0.136(5) 0.158(6) 0.036(4) 0.063(6) 0.104(5)
F4 0.165(7) 0.402(12) 0.163(7) 0.014(7) -0.015(5) -0.153(8)
F5 0.572(16) 0.087(4) 0.168(7) -0.029(4) -0.013(8) 0.115(6)
F6 0.190(6) 0.236(6) 0.096(4) 0.019(4) 0.068(4) 0.007(5)
F7 0.223(8) 0.312(10) 0.163(7) 0.074(7) 0.064(6) -0.036(7)
F8 0.123(6) 0.280(9) 0.277(11) 0.045(8) -0.002(6) 0.015(6)
F9 0.370(13) 0.498(15) 0.103(6) -0.063(7) 0.006(7) 0.296(12)
F10 0.367(13) 0.283(10) 0.111(6) 0.029(6) 0.000(7) 0.102(10)
F11 0.56(2) 0.216(8) 0.378(14) -0.054(9) 0.378(16) -0.038(10)
F12 0.513(19) 0.214(8) 0.276(11) -0.001(8) 0.200(13) -0.143(10)
O1 0.058(3) 0.036(2) 0.037(2) 0.0028(17) 0.014(2) 0.0027(18)
O2 0.057(3) 0.043(2) 0.033(2) -0.0024(18) 0.0050(19) 0.0043(19)
O3 0.040(3) 0.048(2) 0.069(3) -0.011(2) 0.000(2) 0.007(2)
O4 0.055(3) 0.045(2) 0.054(3) 0.0005(19) 0.011(2) 0.013(2)
O5 0.052(3) 0.045(2) 0.063(3) -0.0041(19) 0.010(2) 0.003(2)
O6 0.088(3) 0.065(3) 0.049(3) -0.009(2) -0.008(2) 0.020(2)
N1 0.049(3) 0.033(3) 0.037(3) 0.000(2) 0.004(2) 0.002(2)
N2 0.056(3) 0.044(3) 0.031(3) 0.005(2) 0.004(2) 0.013(2)
N3 0.044(3) 0.050(3) 0.054(3) -0.005(2) -0.012(3) 0.008(3)
N4 0.064(4) 0.034(3) 0.052(3) 0.001(2) 0.007(3) 0.006(3)
N5 0.051(3) 0.031(2) 0.045(3) 0.007(2) 0.010(2) 0.002(2)
N6 0.046(3) 0.045(3) 0.035(3) -0.005(2) 0.002(2) 0.018(2)
C1 0.040(4) 0.043(3) 0.040(4) 0.003(3) 0.013(3) 0.003(3)
C2 0.078(5) 0.036(3) 0.045(4) 0.002(3) 0.018(3) 0.003(3)
C3 0.073(5) 0.064(4) 0.044(4) 0.017(3) 0.020(4) 0.003(3)
C4 0.077(5) 0.065(4) 0.037(4) 0.004(3) 0.020(3) 0.011(3)
C5 0.063(4) 0.044(4) 0.041(4) -0.003(3) 0.013(3) 0.010(3)
C6 0.046(4) 0.036(3) 0.039(3) 0.002(3) 0.011(3) 0.004(3)
C7 0.054(4) 0.040(3) 0.040(4) -0.007(3) 0.005(3) 0.010(3)
C8 0.080(5) 0.030(3) 0.065(5) 0.012(3) 0.013(4) 0.001(3)
C9 0.094(5) 0.034(3) 0.066(5) 0.000(3) 0.022(4) 0.013(3)
C10 0.155(8) 0.042(4) 0.083(6) 0.010(4) 0.025(6) 0.029(4)
C11 0.127(7) 0.052(4) 0.089(6) 0.022(4) 0.026(5) 0.033(4)
C12 0.083(5) 0.047(4) 0.059(4) 0.016(3) 0.010(4) 0.015(3)
C13 0.069(5) 0.043(4) 0.054(4) 0.007(3) 0.016(4) 0.016(3)
C14 0.077(5) 0.033(3) 0.042(4) 0.008(3) 0.003(3) 0.016(3)
C15 0.079(5) 0.051(4) 0.037(4) 0.008(3) 0.017(3) 0.012(3)
C16 0.171(9) 0.062(5) 0.068(5) 0.018(4) 0.057(6) 0.026(5)
C17 0.227(11) 0.101(7) 0.081(6) 0.013(5) 0.076(7) 0.028(7)
C18 0.232(11) 0.064(6) 0.083(6) -0.007(4) 0.085(7) 0.033(6)
C19 0.145(7) 0.054(4) 0.044(4) 0.005(3) 0.026(5) 0.020(4)
C20 0.083(5) 0.039(4) 0.028(4) 0.004(3) 0.005(3) 0.014(3)
C21 0.044(4) 0.061(4) 0.044(4) 0.000(3) -0.005(3) 0.006(4)
C22 0.052(5) 0.069(5) 0.088(6) 0.004(4) 0.005(4) 0.005(4)
C23 0.074(6) 0.084(6) 0.116(7) 0.039(5) 0.013(5) -0.001(5)
C24 0.082(7) 0.119(8) 0.112(7) 0.034(6) 0.042(5) 0.013(6)
C25 0.082(6) 0.093(6) 0.079(6) 0.011(4) 0.033(5) 0.020(5)
C26 0.052(4) 0.070(5) 0.040(4) 0.006(3) 0.003(3) 0.010(4)
C27 0.054(5) 0.054(4) 0.052(4) -0.016(3) -0.001(3) 0.012(3)
C34 0.073(5) 0.049(4) 0.061(5) 0.010(3) 0.014(4) -0.001(4)
C35 0.070(5) 0.052(4) 0.062(5) 0.012(3) 0.017(4) 0.017(4)
C36 0.083(6) 0.071(5) 0.116(7) 0.027(5) 0.038(5) 0.008(5)
C37 0.102(7) 0.083(6) 0.162(9) 0.036(6) 0.076(7) 0.023(5)
C38 0.097(7) 0.094(7) 0.155(9) 0.028(6) 0.076(7) 0.035(5)
C39 0.090(6) 0.063(4) 0.097(6) 0.024(4) 0.042(5) 0.035(4)
C40 0.051(4) 0.062(5) 0.049(4) 0.011(3) 0.009(3) 0.009(3)
C41 0.042(4) 0.042(3) 0.049(4) 0.006(3) 0.006(3) 0.007(3)
C42 0.062(5) 0.076(4) 0.062(5) -0.002(4) 0.020(4) -0.010(4)
C43 0.048(5) 0.125(7) 0.102(7) 0.002(6) 0.012(5) -0.029(4)
C44 0.066(6) 0.109(7) 0.126(9) 0.021(6) 0.046(6) -0.002(5)
C45 0.083(6) 0.128(7) 0.087(6) -0.007(5) 0.049(5) -0.010(5)
C46 0.048(5) 0.095(5) 0.073(5) -0.015(4) 0.028(4) -0.007(4)
C47 0.033(3) 0.042(3) 0.043(4) -0.004(3) 0.011(3) 0.005(3)
C48 0.065(4) 0.050(4) 0.036(4) 0.003(3) 0.011(3) 0.003(3)
C49 0.096(6) 0.067(4) 0.038(4) 0.011(3) 0.015(4) 0.007(4)
C50 0.079(5) 0.090(5) 0.039(4) -0.004(4) 0.012(4) 0.007(4)
C51 0.079(5) 0.067(5) 0.060(5) -0.028(4) 0.024(4) 0.008(4)
C52 0.061(4) 0.044(4) 0.049(4) -0.005(3) 0.006(3) 0.007(3)
C53 0.052(4) 0.031(3) 0.034(3) -0.001(2) 0.003(3) 0.009(3)
C54 0.053(4) 0.043(4) 0.087(5) 0.009(3) 0.023(4) 0.009(3)
C55 0.069(5) 0.043(4) 0.121(7) 0.011(4) 0.035(5) -0.004(4)
C56 0.056(5) 0.069(5) 0.101(6) 0.011(4) 0.029(4) -0.002(4)
C57 0.057(5) 0.050(4) 0.092(6) -0.010(4) 0.032(4) 0.008(3)
C58 0.050(4) 0.040(4) 0.073(5) -0.012(3) 0.017(4) 0.002(3)
C59 0.044(4) 0.040(3) 0.039(4) -0.008(3) 0.009(3) 0.009(3)
C60 0.047(5) 0.109(6) 0.053(5) -0.019(4) 0.003(4) -0.001(4)
C61 0.069(6) 0.144(7) 0.065(6) -0.015(5) 0.029(5) -0.015(5)
C62 0.073(6) 0.116(6) 0.043(5) -0.021(4) 0.009(4) 0.002(5)
C63 0.058(5) 0.092(5) 0.044(5) -0.025(4) 0.000(4) -0.003(4)
C64 0.052(4) 0.059(4) 0.047(4) -0.007(3) 0.007(3) 0.002(3)
C65 0.039(4) 0.042(4) 0.034(3) -0.003(3) 0.007(3) 0.009(3)
C66 0.042(4) 0.043(4) 0.029(3) -0.002(3) 0.003(3) 0.006(3)
C67 0.065(5) 0.070(5) 0.087(6) -0.020(4) 0.013(4) -0.012(4)
C68 0.110(7) 0.109(6) 0.061(5) -0.033(4) -0.019(5) 0.037(5)
N1S 0.127(6) 0.105(5) 0.093(5) -0.025(4) 0.032(5) 0.011(4)
N2S 0.137(8) 0.127(6) 0.133(8) 0.000(5) 0.028(5) -0.037(6)
N3S 0.189(14) 0.120(11) 0.126(11) -0.032(10) 0.009(12) 0.009(10)
C1S 0.166(9) 0.243(11) 0.153(9) -0.112(8) 0.048(7) 0.010(8)
C2S 0.095(6) 0.102(6) 0.097(7) -0.035(5) 0.017(5) 0.010(5)
C3S 0.194(12) 0.293(13) 0.192(12) 0.080(10) 0.088(8) 0.046(10)
C4S 0.120(9) 0.152(8) 0.137(10) 0.034(8) 0.025(6) 0.000(7)
C5S 0.172(15) 0.135(13) 0.155(11) 0.016(12) 0.043(13) 0.022(12)
C6S 0.158(14) 0.126(13) 0.136(11) -0.033(11) 0.046(12) 0.047(11)

loop_
_atom_type_symbol
_atom_type_description
_atom_type_scat_dispersion_real
_atom_type_scat_dispersion_imag
_atom_type_scat_source
C C 0.0033 0.0016 'International Tables Vol C Tables 4.2.6.8 and 6.1.1.4'
N N 0.0061 0.0033 'International Tables Vol C Tables 4.2.6.8 and 6.1.1.4'
O O 0.0106 0.0060 'International Tables Vol C Tables 4.2.6.8 and 6.1.1.4'
P P 0.1023 0.0942 'International Tables Vol C Tables 4.2.6.8 and 6.1.1.4'
Os Os -1.2165 7.6030 'International Tables Vol C Tables 4.2.6.8 and 6.1.1.4'
F F 0.0171 0.0103 'International Tables Vol C Tables 4.2.6.8 and 6.1.1.4'
H H 0.0000 0.0000 'International Tables Vol C Tables 4.2.6.8 and 6.1.1.4'

loop_
_geom_angle_atom_site_label_1
_geom_angle_atom_site_label_2
_geom_angle_atom_site_label_3
_geom_angle
_geom_angle_site_symmetry_1
_geom_angle_site_symmetry_3
_geom_angle_publ_flag
O5 Os1 N2 89.16(17) . . ?
O5 Os1 N1 89.33(16) . . ?
N2 Os1 N1 82.78(17) . . ?
O5 Os1 O1 93.08(15) . . ?
N2 Os1 O1 175.90(16) . . ?
N1 Os1 O1 93.81(15) . . ?
O5 Os1 O2 92.15(15) . . ?
N2 Os1 O2 92.95(16) . . ?
N1 Os1 O2 175.47(16) . . ?
O1 Os1 O2 90.39(13) . . ?
O5 Os1 N5 178.17(17) . . ?
N2 Os1 N5 89.14(17) . . ?
N1 Os1 N5 91.13(17) . . ?
O1 Os1 N5 88.66(15) . . ?
O2 Os1 N5 87.26(15) . . ?
O6 Os2 N3 90.18(18) . . ?
O6 Os2 O3 91.97(17) . . ?
N3 Os2 O3 93.97(19) . . ?
O6 Os2 N4 88.32(19) . . ?
N3 Os2 N4 83.5(2) . . ?
O3 Os2 N4 177.49(19) . . ?
O6 Os2 O4 91.25(16) . . ?
N3 Os2 O4 176.25(19) . . ?
O3 Os2 O4 89.45(16) . . ?
N4 Os2 O4 93.04(19) . . ?
O6 Os2 N6 178.11(16) . . ?
N3 Os2 N6 88.20(17) . . ?
O3 Os2 N6 89.11(16) . . ?
N4 Os2 N6 90.53(17) . . ?
O4 Os2 N6 90.31(15) . . ?
N5 P1 C47 114.9(2) . . ?
N5 P1 C41 107.7(2) . . ?
C47 P1 C41 109.8(3) . . ?
N5 P1 C65 113.5(2) . . ?
C47 P1 C65 104.5(2) . . ?
C41 P1 C65 106.2(3) . . ?
N6 P2 C66 112.6(2) . . ?
N6 P2 C53 115.4(2) . . ?
C66 P2 C53 105.1(2) . . ?
N6 P2 C59 108.1(2) . . ?
C66 P2 C59 106.6(2) . . ?
C53 P2 C59 108.6(3) . . ?
F5 P3 F3 177.8(4) . . ?
F5 P3 F2 91.7(5) . . ?
F3 P3 F2 87.5(4) . . ?
F5 P3 F4 92.4(5) . . ?
F3 P3 F4 88.5(5) . . ?
F2 P3 F4 175.7(5) . . ?
F5 P3 F6 93.2(4) . . ?
F3 P3 F6 88.9(3) . . ?
F2 P3 F6 92.5(3) . . ?
F4 P3 F6 86.1(4) . . ?
F5 P3 F1 91.1(4) . . ?
F3 P3 F1 86.8(3) . . ?
F2 P3 F1 87.8(3) . . ?
F4 P3 F1 93.3(4) . . ?
F6 P3 F1 175.6(4) . . ?
F11 P4 F12 86.8(5) . . ?
F11 P4 F9 171.0(7) . . ?
F12 P4 F9 97.3(6) . . ?
F11 P4 F8 101.7(6) . . ?
F12 P4 F8 92.1(6) . . ?
F9 P4 F8 86.2(4) . . ?
F11 P4 F7 84.2(5) . . ?
F12 P4 F7 170.8(5) . . ?
F9 P4 F7 91.9(5) . . ?
F8 P4 F7 87.7(4) . . ?
F11 P4 F10 87.8(6) . . ?
F12 P4 F10 92.0(5) . . ?
F9 P4 F10 84.1(4) . . ?
F8 P4 F10 169.9(5) . . ?
F7 P4 F10 89.7(5) . . ?
C1 O1 Os1 123.6(3) . . ?
C20 O2 Os1 122.7(3) . . ?
C21 O3 Os2 124.1(4) . . ?
C40 O4 Os2 123.2(4) . . ?
C67 O5 Os1 119.2(3) . . ?
C68 O6 Os2 120.1(4) . . ?
C7 N1 C8 123.2(4) . . ?
C7 N1 Os1 123.9(3) . . ?
C8 N1 Os1 112.8(4) . . ?
C14 N2 C13 124.3(4) . . ?
C14 N2 Os1 124.4(4) . . ?
C13 N2 Os1 111.2(4) . . ?
C27 N3 C28B 115.1(7) . . ?
C27 N3 C28A 127.2(6) . . ?
C28B N3 C28A 27.7(6) . . ?
C27 N3 Os2 125.1(4) . . ?
C28B N3 Os2 117.8(6) . . ?
C28A N3 Os2 106.7(5) . . ?
C34 N4 C33A 119.5(6) . . ?
C34 N4 C33B 125.6(6) . . ?
C33A N4 C33B 27.3(7) . . ?
C34 N4 Os2 125.3(4) . . ?
C33A N4 Os2 114.3(5) . . ?
C33B N4 Os2 106.6(6) . . ?
P1 N5 Os1 129.9(2) . . ?
P1 N5 H5 115.1 . . ?
Os1 N5 H5 115.1 . . ?
P2 N6 Os2 132.0(2) . . ?
P2 N6 H6 114.0 . . ?
Os2 N6 H6 114.0 . . ?
O1 C1 C2 116.5(5) . . ?
O1 C1 C6 125.5(5) . . ?
C2 C1 C6 118.0(5) . . ?
C3 C2 C1 121.8(5) . . ?
C3 C2 H2 119.1 . . ?
C1 C2 H2 119.1 . . ?
C2 C3 C4 120.2(5) . . ?
C2 C3 H3 119.9 . . ?
C4 C3 H3 119.9 . . ?
C5 C4 C3 119.0(5) . . ?
C5 C4 H4 120.5 . . ?
C3 C4 H4 120.5 . . ?
C4 C5 C6 123.5(5) . . ?
C4 C5 H5A 118.2 . . ?
C6 C5 H5A 118.2 . . ?
C5 C6 C7 117.8(5) . . ?
C5 C6 C1 117.5(5) . . ?
C7 C6 C1 124.6(5) . . ?
N1 C7 C6 127.4(5) . . ?
N1 C7 H7 116.3 . . ?
C6 C7 H7 116.3 . . ?
N1 C8 C13 108.5(5) . . ?
N1 C8 C9 115.6(5) . . ?
C13 C8 C9 112.9(5) . . ?
N1 C8 H8 106.4 . . ?
C13 C8 H8 106.4 . . ?
C9 C8 H8 106.4 . . ?
C10 C9 C8 110.6(5) . . ?
C10 C9 H9A 109.5 . . ?
C8 C9 H9A 109.5 . . ?
C10 C9 H9B 109.5 . . ?
C8 C9 H9B 109.5 . . ?
H9A C9 H9B 108.1 . . ?
C11 C10 C9 114.2(6) . . ?
C11 C10 H10A 108.7 . . ?
C9 C10 H10A 108.7 . . ?
C11 C10 H10B 108.7 . . ?
C9 C10 H10B 108.7 . . ?
H10A C10 H10B 107.6 . . ?
C10 C11 C12 114.1(6) . . ?
C10 C11 H11A 108.7 . . ?
C12 C11 H11A 108.7 . . ?
C10 C11 H11B 108.7 . . ?
C12 C11 H11B 108.7 . . ?
H11A C11 H11B 107.6 . . ?
C13 C12 C11 110.9(5) . . ?
C13 C12 H12A 109.5 . . ?
C11 C12 H12A 109.5 . . ?
C13 C12 H12B 109.5 . . ?
C11 C12 H12B 109.5 . . ?
H12A C12 H12B 108.1 . . ?
N2 C13 C12 118.7(5) . . ?
N2 C13 C8 108.0(4) . . ?
C12 C13 C8 113.4(5) . . ?
N2 C13 H13 105.2 . . ?
C12 C13 H13 105.2 . . ?
C8 C13 H13 105.2 . . ?
N2 C14 C15 125.9(5) . . ?
N2 C14 H14 117.0 . . ?
C15 C14 H14 117.0 . . ?
C16 C15 C20 118.4(5) . . ?
C16 C15 C14 117.0(6) . . ?
C20 C15 C14 124.5(5) . . ?
C17 C16 C15 123.1(7) . . ?
C17 C16 H16 118.5 . . ?
C15 C16 H16 118.5 . . ?
C16 C17 C18 118.3(8) . . ?
C16 C17 H17 120.9 . . ?
C18 C17 H17 120.9 . . ?
C19 C18 C17 120.8(7) . . ?
C19 C18 H18 119.6 . . ?
C17 C18 H18 119.6 . . ?
C18 C19 C20 122.3(6) . . ?
C18 C19 H19 118.8 . . ?
C20 C19 H19 118.8 . . ?
O2 C20 C19 117.4(5) . . ?
O2 C20 C15 125.5(5) . . ?
C19 C20 C15 117.1(6) . . ?
O3 C21 C22 116.8(6) . . ?
O3 C21 C26 125.4(6) . . ?
C22 C21 C26 117.8(6) . . ?
C23 C22 C21 121.0(7) . . ?
C23 C22 H22 119.5 . . ?
C21 C22 H22 119.5 . . ?
C22 C23 C24 122.3(8) . . ?
C22 C23 H23 118.9 . . ?
C24 C23 H23 118.9 . . ?
C25 C24 C23 117.1(8) . . ?
C25 C24 H24 121.4 . . ?
C23 C24 H24 121.4 . . ?
C24 C25 C26 124.0(7) . . ?
C24 C25 H25 118.0 . . ?
C26 C25 H25 118.0 . . ?
C25 C26 C21 117.7(6) . . ?
C25 C26 C27 117.2(6) . . ?
C21 C26 C27 125.0(6) . . ?
N3 C27 C26 125.9(6) . . ?
N3 C27 H27 117.0 . . ?
C26 C27 H27 117.0 . . ?
C29A C28A C33A 107.6(9) . . ?
C29A C28A N3 112.7(9) . . ?
C33A C28A N3 107.2(8) . . ?
C29A C28A H28A 109.8 . . ?
C33A C28A H28A 109.8 . . ?
N3 C28A H28A 109.8 . . ?
C30A C29A C28A 113.5(11) . . ?
C30A C29A H29A 108.9 . . ?
C28A C29A H29A 108.9 . . ?
C30A C29A H29B 108.9 . . ?
C28A C29A H29B 108.9 . . ?
H29A C29A H29B 107.7 . . ?
C29A C30A C31A 110.6(10) . . ?
C29A C30A H30A 109.5 . . ?
C31A C30A H30A 109.5 . . ?
C29A C30A H30B 109.5 . . ?
C31A C30A H30B 109.5 . . ?
H30A C30A H30B 108.1 . . ?
C30A C31A C32A 109.1(13) . . ?
C30A C31A H31A 109.9 . . ?
C32A C31A H31A 109.9 . . ?
C30A C31A H31B 109.9 . . ?
C32A C31A H31B 109.9 . . ?
H31A C31A H31B 108.3 . . ?
C31A C32A C33A 104.8(12) . . ?
C31A C32A H32A 110.8 . . ?
C33A C32A H32A 110.8 . . ?
C31A C32A H32B 110.8 . . ?
C33A C32A H32B 110.8 . . ?
H32A C32A H32B 108.9 . . ?
N4 C33A C28A 100.6(9) . . ?
N4 C33A C32A 114.4(9) . . ?
C28A C33A C32A 106.5(12) . . ?
N4 C33A H33A 111.6 . . ?
C28A C33A H33A 111.6 . . ?
C32A C33A H33A 111.6 . . ?
N3 C28B C33B 103.7(10) . . ?
N3 C28B C29B 118.8(10) . . ?
C33B C28B C29B 121.9(13) . . ?
N3 C28B H28B 103.3 . . ?
C33B C28B H28B 103.3 . . ?
C29B C28B H28B 103.3 . . ?
C28B C29B C30B 107.9(12) . . ?
C28B C29B H29C 110.1 . . ?
C30B C29B H29C 110.1 . . ?
C28B C29B H29D 110.1 . . ?
C30B C29B H29D 110.1 . . ?
H29C C29B H29D 108.4 . . ?
C31B C30B C29B 117.7(13) . . ?
C31B C30B H30C 107.9 . . ?
C29B C30B H30C 107.9 . . ?
C31B C30B H30D 107.9 . . ?
C29B C30B H30D 107.9 . . ?
H30C C30B H30D 107.2 . . ?
C30B C31B C32B 112.8(13) . . ?
C30B C31B H31C 109.0 . . ?
C32B C31B H31C 109.0 . . ?
C30B C31B H31D 109.0 . . ?
C32B C31B H31D 109.0 . . ?
H31C C31B H31D 107.8 . . ?
C33B C32B C31B 112.9(15) . . ?
C33B C32B H32C 109.0 . . ?
C31B C32B H32C 109.0 . . ?
C33B C32B H32D 109.0 . . ?
C31B C32B H32D 109.0 . . ?
H32C C32B H32D 107.8 . . ?
C28B C33B C32B 110.0(12) . . ?
C28B C33B N4 114.6(10) . . ?
C32B C33B N4 115.6(12) . . ?
C28B C33B H33B 105.2 . . ?
C32B C33B H33B 105.2 . . ?
N4 C33B H33B 105.2 . . ?
N4 C34 C35 125.8(6) . . ?
N4 C34 H34 117.1 . . ?
C35 C34 H34 117.1 . . ?
C40 C35 C36 118.5(6) . . ?
C40 C35 C34 125.4(6) . . ?
C36 C35 C34 116.1(6) . . ?
C37 C36 C35 123.3(7) . . ?
C37 C36 H36 118.4 . . ?
C35 C36 H36 118.4 . . ?
C36 C37 C38 117.6(8) . . ?
C36 C37 H37 121.2 . . ?
C38 C37 H37 121.2 . . ?
C39 C38 C37 122.0(7) . . ?
C39 C38 H38 119.0 . . ?
C37 C38 H38 119.0 . . ?
C38 C39 C40 120.6(7) . . ?
C38 C39 H39 119.7 . . ?
C40 C39 H39 119.7 . . ?
O4 C40 C35 126.2(6) . . ?
O4 C40 C39 115.8(6) . . ?
C35 C40 C39 118.0(6) . . ?
C46 C41 C42 118.1(6) . . ?
C46 C41 P1 120.0(5) . . ?
C42 C41 P1 121.4(5) . . ?
C43 C42 C41 120.4(7) . . ?
C43 C42 H42 119.8 . . ?
C41 C42 H42 119.8 . . ?
C44 C43 C42 120.2(8) . . ?
C44 C43 H43 119.9 . . ?
C42 C43 H43 119.9 . . ?
C43 C44 C45 120.3(8) . . ?
C43 C44 H44 119.8 . . ?
C45 C44 H44 119.8 . . ?
C46 C45 C44 120.0(8) . . ?
C46 C45 H45 120.0 . . ?
C44 C45 H45 120.0 . . ?
C45 C46 C41 120.9(7) . . ?
C45 C46 H46 119.6 . . ?
C41 C46 H46 119.6 . . ?
C48 C47 C52 118.1(5) . . ?
C48 C47 P1 122.6(4) . . ?
C52 C47 P1 119.2(4) . . ?
C49 C48 C47 120.8(5) . . ?
C49 C48 H48 119.6 . . ?
C47 C48 H48 119.6 . . ?
C50 C49 C48 120.2(6) . . ?
C50 C49 H49 119.9 . . ?
C48 C49 H49 119.9 . . ?
C51 C50 C49 119.9(6) . . ?
C51 C50 H50 120.1 . . ?
C49 C50 H50 120.1 . . ?
C50 C51 C52 120.1(6) . . ?
C50 C51 H51 119.9 . . ?
C52 C51 H51 119.9 . . ?
C51 C52 C47 120.9(5) . . ?
C51 C52 H52 119.6 . . ?
C47 C52 H52 119.6 . . ?
C58 C53 C54 118.5(5) . . ?
C58 C53 P2 123.3(4) . . ?
C54 C53 P2 118.1(4) . . ?
C55 C54 C53 120.7(5) . . ?
C55 C54 H54 119.7 . . ?
C53 C54 H54 119.7 . . ?
C56 C55 C54 120.1(6) . . ?
C56 C55 H55 120.0 . . ?
C54 C55 H55 120.0 . . ?
C57 C56 C55 119.5(6) . . ?
C57 C56 H56 120.2 . . ?
C55 C56 H56 120.2 . . ?
C56 C57 C58 121.0(6) . . ?
C56 C57 H57 119.5 . . ?
C58 C57 H57 119.5 . . ?
C57 C58 C53 120.2(5) . . ?
C57 C58 H58 119.9 . . ?
C53 C58 H58 119.9 . . ?
C60 C59 C64 118.9(6) . . ?
C60 C59 P2 118.8(5) . . ?
C64 C59 P2 122.1(5) . . ?
C59 C60 C61 119.7(6) . . ?
C59 C60 H60 120.1 . . ?
C61 C60 H60 120.1 . . ?
C62 C61 C60 120.2(7) . . ?
C62 C61 H61 119.9 . . ?
C60 C61 H61 119.9 . . ?
C63 C62 C61 120.2(7) . . ?
C63 C62 H62 119.9 . . ?
C61 C62 H62 119.9 . . ?
C62 C63 C64 121.0(6) . . ?
C62 C63 H63 119.5 . . ?
C64 C63 H63 119.5 . . ?
C63 C64 C59 119.9(6) . . ?
C63 C64 H64 120.1 . . ?
C59 C64 H64 120.1 . . ?
C66 C65 P1 173.9(5) . . ?
C65 C66 P2 174.1(5) . . ?
O5 C67 H67A 109.5 . . ?
O5 C67 H67B 109.5 . . ?
H67A C67 H67B 109.5 . . ?
O5 C67 H67C 109.5 . . ?
H67A C67 H67C 109.5 . . ?
H67B C67 H67C 109.5 . . ?
O6 C68 H68A 109.5 . . ?
O6 C68 H68B 109.5 . . ?
H68A C68 H68B 109.5 . . ?
O6 C68 H68C 109.5 . . ?
H68A C68 H68C 109.5 . . ?
H68B C68 H68C 109.5 . . ?
C2S C1S H1S1 109.5 . . ?
C2S C1S H1S2 109.5 . . ?
H1S1 C1S H1S2 109.5 . . ?
C2S C1S H1S3 109.5 . . ?
H1S1 C1S H1S3 109.5 . . ?
H1S2 C1S H1S3 109.5 . . ?
N1S C2S C1S 179.1(12) . . ?
C4S C3S H3S1 109.5 . . ?
C4S C3S H3S2 109.5 . . ?
H3S1 C3S H3S2 109.5 . . ?
C4S C3S H3S3 109.5 . . ?
H3S1 C3S H3S3 109.5 . . ?
H3S2 C3S H3S3 109.5 . . ?
N2S C4S C3S 178.4(16) . . ?
C6S C5S H5S1 109.5 . . ?
C6S C5S H5S2 109.5 . . ?
H5S1 C5S H5S2 109.5 . . ?
C6S C5S H5S3 109.5 . . ?
H5S1 C5S H5S3 109.5 . . ?
H5S2 C5S H5S3 109.5 . . ?
N3S C6S C5S 162(3) . . ?

loop_
_geom_bond_atom_site_label_1
_geom_bond_atom_site_label_2
_geom_bond_distance
_geom_bond_site_symmetry_2
_geom_bond_publ_flag
Os1 O5 1.919(4) . ?
Os1 N2 1.998(4) . ?
Os1 N1 2.000(4) . ?
Os1 O1 2.002(3) . ?
Os1 O2 2.003(3) . ?
Os1 N5 2.045(4) . ?
Os2 O6 1.902(4) . ?
Os2 N3 1.978(5) . ?
Os2 O3 1.999(4) . ?
Os2 N4 2.006(5) . ?
Os2 O4 2.009(4) . ?
Os2 N6 2.058(4) . ?
P1 N5 1.601(4) . ?
P1 C47 1.771(5) . ?
P1 C41 1.773(6) . ?
P1 C65 1.780(6) . ?
P2 N6 1.590(4) . ?
P2 C66 1.766(6) . ?
P2 C53 1.772(6) . ?
P2 C59 1.781(6) . ?
P3 F5 1.467(5) . ?
P3 F3 1.528(5) . ?
P3 F2 1.531(5) . ?
P3 F4 1.536(6) . ?
P3 F6 1.545(5) . ?
P3 F1 1.567(5) . ?
P4 F11 1.507(7) . ?
P4 F12 1.507(7) . ?
P4 F9 1.510(6) . ?
P4 F8 1.557(7) . ?
P4 F7 1.574(7) . ?
P4 F10 1.587(8) . ?
O1 C1 1.326(6) . ?
O2 C20 1.299(6) . ?
O3 C21 1.298(7) . ?
O4 C40 1.319(7) . ?
O5 C67 1.405(6) . ?
O6 C68 1.427(7) . ?
N1 C7 1.297(6) . ?
N1 C8 1.479(6) . ?
N2 C14 1.262(7) . ?
N2 C13 1.472(6) . ?
N3 C27 1.272(7) . ?
N3 C28B 1.431(13) . ?
N3 C28A 1.574(12) . ?
N4 C34 1.269(7) . ?
N4 C33A 1.456(12) . ?
N4 C33B 1.530(14) . ?
N5 H5 0.8600 . ?
N6 H6 0.8600 . ?
C1 C2 1.394(7) . ?
C1 C6 1.427(7) . ?
C2 C3 1.368(7) . ?
C2 H2 0.9300 . ?
C3 C4 1.386(7) . ?
C3 H3 0.9300 . ?
C4 C5 1.344(7) . ?
C4 H4 0.9300 . ?
C5 C6 1.395(7) . ?
C5 H5A 0.9300 . ?
C6 C7 1.415(7) . ?
C7 H7 0.9300 . ?
C8 C13 1.504(8) . ?
C8 C9 1.523(7) . ?
C8 H8 0.9800 . ?
C9 C10 1.516(8) . ?
C9 H9A 0.9700 . ?
C9 H9B 0.9700 . ?
C10 C11 1.476(9) . ?
C10 H10A 0.9700 . ?
C10 H10B 0.9700 . ?
C11 C12 1.512(8) . ?
C11 H11A 0.9700 . ?
C11 H11B 0.9700 . ?
C12 C13 1.496(7) . ?
C12 H12A 0.9700 . ?
C12 H12B 0.9700 . ?
C13 H13 0.9800 . ?
C14 C15 1.431(7) . ?
C14 H14 0.9300 . ?
C15 C16 1.387(8) . ?
C15 C20 1.427(7) . ?
C16 C17 1.354(9) . ?
C16 H16 0.9300 . ?
C17 C18 1.382(9) . ?
C17 H17 0.9300 . ?
C18 C19 1.358(9) . ?
C18 H18 0.9300 . ?
C19 C20 1.388(8) . ?
C19 H19 0.9300 . ?
C21 C22 1.407(8) . ?
C21 C26 1.427(8) . ?
C22 C23 1.365(9) . ?
C22 H22 0.9300 . ?
C23 C24 1.379(10) . ?
C23 H23 0.9300 . ?
C24 C25 1.366(10) . ?
C24 H24 0.9300 . ?
C25 C26 1.395(9) . ?
C25 H25 0.9300 . ?
C26 C27 1.437(8) . ?
C27 H27 0.9300 . ?
C28A C29A 1.527(13) . ?
C28A C33A 1.545(13) . ?
C28A H28A 0.9800 . ?
C29A C30A 1.490(13) . ?
C29A H29A 0.9700 . ?
C29A H29B 0.9700 . ?
C30A C31A 1.517(14) . ?
C30A H30A 0.9700 . ?
C30A H30B 0.9700 . ?
C31A C32A 1.555(15) . ?
C31A H31A 0.9700 . ?
C31A H31B 0.9700 . ?
C32A C33A 1.572(14) . ?
C32A H32A 0.9700 . ?
C32A H32B 0.9700 . ?
C33A H33A 0.9800 . ?
C28B C33B 1.496(14) . ?
C28B C29B 1.518(14) . ?
C28B H28B 0.9800 . ?
C29B C30B 1.545(14) . ?
C29B H29C 0.9700 . ?
C29B H29D 0.9700 . ?
C30B C31B 1.520(15) . ?
C30B H30C 0.9700 . ?
C30B H30D 0.9700 . ?
C31B C32B 1.536(16) . ?
C31B H31C 0.9700 . ?
C31B H31D 0.9700 . ?
C32B C33B 1.526(15) . ?
C32B H32C 0.9700 . ?
C32B H32D 0.9700 . ?
C33B H33B 0.9800 . ?
C34 C35 1.434(8) . ?
C34 H34 0.9300 . ?
C35 C40 1.398(8) . ?
C35 C36 1.416(9) . ?
C36 C37 1.340(9) . ?
C36 H36 0.9300 . ?
C37 C38 1.391(10) . ?
C37 H37 0.9300 . ?
C38 C39 1.363(9) . ?
C38 H38 0.9300 . ?
C39 C40 1.411(8) . ?
C39 H39 0.9300 . ?
C41 C46 1.373(8) . ?
C41 C42 1.390(8) . ?
C42 C43 1.379(9) . ?
C42 H42 0.9300 . ?
C43 C44 1.334(10) . ?
C43 H43 0.9300 . ?
C44 C45 1.380(10) . ?
C44 H44 0.9300 . ?
C45 C46 1.358(9) . ?
C45 H45 0.9300 . ?
C46 H46 0.9300 . ?
C47 C48 1.382(7) . ?
C47 C52 1.393(7) . ?
C48 C49 1.374(7) . ?
C48 H48 0.9300 . ?
C49 C50 1.372(8) . ?
C49 H49 0.9300 . ?
C50 C51 1.370(8) . ?
C50 H50 0.9300 . ?
C51 C52 1.369(8) . ?
C51 H51 0.9300 . ?
C52 H52 0.9300 . ?
C53 C58 1.371(7) . ?
C53 C54 1.380(7) . ?
C54 C55 1.371(8) . ?
C54 H54 0.9300 . ?
C55 C56 1.361(8) . ?
C55 H55 0.9300 . ?
C56 C57 1.358(8) . ?
C56 H56 0.9300 . ?
C57 C58 1.369(8) . ?
C57 H57 0.9300 . ?
C58 H58 0.9300 . ?
C59 C60 1.365(8) . ?
C59 C64 1.381(7) . ?
C60 C61 1.388(9) . ?
C60 H60 0.9300 . ?
C61 C62 1.354(9) . ?
C61 H61 0.9300 . ?
C62 C63 1.334(8) . ?
C62 H62 0.9300 . ?
C63 C64 1.371(8) . ?
C63 H63 0.9300 . ?
C64 H64 0.9300 . ?
C65 C66 1.184(6) . ?
C67 H67A 0.9600 . ?
C67 H67B 0.9600 . ?
C67 H67C 0.9600 . ?
C68 H68A 0.9600 . ?
C68 H68B 0.9600 . ?
C68 H68C 0.9600 . ?
N1S C2S 1.064(8) . ?
N2S C4S 1.070(12) . ?
N3S C6S 1.11(2) . ?
C1S C2S 1.467(11) . ?
C1S H1S1 0.9600 . ?
C1S H1S2 0.9600 . ?
C1S H1S3 0.9600 . ?
C3S C4S 1.444(14) . ?
C3S H3S1 0.9600 . ?
C3S H3S2 0.9600 . ?
C3S H3S3 0.9600 . ?
C5S C6S 1.375(17) . ?
C5S H5S1 0.9600 . ?
C5S H5S2 0.9600 . ?
C5S H5S3 0.9600 . ?
